data_4325617
loop_
_publ_author_name
'Galina V. Romanenko'
'Ksenia Yu. Maryunina'
'Artem S. Bogomyakov'
'Renad Z. Sagdeev'
'Victor I. Ovcharenko'

_publ_section_title
;
 Relationship between the Thermally Induced Reorientations of Aromatic
 Solvate Molecules in Cu(hfac)2- Nitroxide Breathing Crystals and the
 Character of the Magnetic Anomaly
;
_journal_name_full 'Inorganic Chemistry'
_journal_page_first 6597
_journal_page_last 6609
_journal_paper_doi 10.1021/ic200444e
_journal_volume 50
_journal_year 2011
_chemical_formula_sum 'C29 H32 Cu F12 N4 O6'
_chemical_formula_weight 824.13
_chemical_name_systematic
; 
 ? 
;
_space_group_IT_number 2
_symmetry_cell_setting triclinic
_symmetry_space_group_name_Hall '-P 1'
_symmetry_space_group_name_H-M 'P -1'
_atom_sites_solution_hydrogens geom
_atom_sites_solution_primary direct
_atom_sites_solution_secondary difmap
_audit_creation_method SHELXL-97
_cell_angle_alpha 99.193(4)
_cell_angle_beta 112.688(4)
_cell_angle_gamma 95.412(4)
_cell_formula_units_Z 2
_cell_length_a 10.8546(8)
_cell_length_b 13.4248(10)
_cell_length_c 13.6547(10)
_cell_measurement_reflns_used 9951
_cell_measurement_temperature 240(2)
_cell_measurement_theta_max 27.14
_cell_measurement_theta_min 2.36
_cell_volume 1785.5(2)
_computing_cell_refinement 'Bruker SAINT'
_computing_data_collection 'Bruker APEX2'
_computing_data_reduction 'Bruker SAINT'
_computing_molecular_graphics 'Bruker SHELXTL'
_computing_publication_material 'Bruker SHELXTL'
_computing_structure_refinement 'SHELXL-97 (Sheldrick, 1997)'
_computing_structure_solution 'SHELXS-97 (Sheldrick, 1990)'
_diffrn_ambient_temperature 240(2)
_diffrn_measured_fraction_theta_full 0.980
_diffrn_measured_fraction_theta_max 0.980
_diffrn_measurement_device_type 'Bruker APEX-II CCD'
_diffrn_measurement_method '\f and \w scans'
_diffrn_radiation_monochromator graphite
_diffrn_radiation_source 'fine-focus sealed tube'
_diffrn_radiation_type MoK\a
_diffrn_radiation_wavelength 0.71073
_diffrn_reflns_av_R_equivalents 0.0477
_diffrn_reflns_av_sigmaI/netI 0.0430
_diffrn_reflns_limit_h_max 14
_diffrn_reflns_limit_h_min -14
_diffrn_reflns_limit_k_max 17
_diffrn_reflns_limit_k_min -17
_diffrn_reflns_limit_l_max 17
_diffrn_reflns_limit_l_min -18
_diffrn_reflns_number 30191
_diffrn_reflns_theta_full 28.42
_diffrn_reflns_theta_max 28.42
_diffrn_reflns_theta_min 1.56
_diffrn_standards_number 0
_exptl_absorpt_coefficient_mu 0.720
_exptl_absorpt_correction_T_max 0.4932
_exptl_absorpt_correction_T_min 0.4092
_exptl_absorpt_correction_type multi-scan
_exptl_crystal_density_diffrn 1.533
_exptl_crystal_F_000 838
_refine_diff_density_max 0.404
_refine_diff_density_min -0.331
_refine_diff_density_rms 0.047
_refine_ls_extinction_method none
_refine_ls_goodness_of_fit_ref 0.970
_refine_ls_hydrogen_treatment constr
_refine_ls_matrix_type full
_refine_ls_number_parameters 631
_refine_ls_number_reflns 8807
_refine_ls_number_restraints 13
_refine_ls_restrained_S_all 0.987
_refine_ls_R_factor_all 0.0602
_refine_ls_R_factor_gt 0.0393
_refine_ls_shift/su_max 0.006
_refine_ls_shift/su_mean 0.000
_refine_ls_structure_factor_coef Fsqd
_refine_ls_weighting_details 'calc w=1/[\s^2^(Fo^2^)+(0.0679P)^2^+0.0000P] where P=(Fo^2^+2Fc^2^)/3'
_refine_ls_weighting_scheme calc
_refine_ls_wR_factor_gt 0.1089
_refine_ls_wR_factor_ref 0.1167
_reflns_number_gt 5998
_reflns_number_total 8807
_reflns_threshold_expression >2sigma(I)
_cod_data_source_file ic200444e_si_002_22.cif
_cod_data_source_block phbu240
_cod_database_code 4325617

loop_
_symmetry_equiv_pos_as_xyz
'x, y, z'
'-x, -y, -z'

loop_
_atom_site_label
_atom_site_type_symbol
_atom_site_fract_x
_atom_site_fract_y
_atom_site_fract_z
_atom_site_U_iso_or_equiv
_atom_site_adp_type
_atom_site_occupancy
_atom_site_symmetry_multiplicity
_atom_site_calc_flag
_atom_site_refinement_flags
_atom_site_disorder_assembly
_atom_site_disorder_group
Cu1 Cu 0.0000 0.0000 0.0000 0.03860(9) Uani 1 2 d S . .
O1 O 0.12688(12) 0.12542(9) 0.02747(10) 0.0466(3) Uani 1 1 d . . .
C1 C 0.2965(3) 0.24238(18) 0.0235(2) 0.0676(6) Uani 1 1 d . . .
F1 F 0.3753(8) 0.2680(6) 0.1243(6) 0.140(3) Uani 0.50 1 d P . .
F2 F 0.3966(4) 0.2502(4) -0.0222(4) 0.0805(11) Uani 0.50 1 d P . .
F3 F 0.2110(7) 0.3036(4) -0.0249(5) 0.114(2) Uani 0.50 1 d P . .
F1A F 0.3746(7) 0.2543(6) -0.0114(7) 0.167(3) Uani 0.50 1 d P . .
F2A F 0.2159(6) 0.3031(4) -0.0045(7) 0.141(3) Uani 0.50 1 d P . .
F3A F 0.3425(8) 0.2862(5) 0.1275(6) 0.0928(17) Uani 0.50 1 d P . .
C2 C 0.22178(19) 0.13226(15) -0.00275(16) 0.0480(5) Uani 1 1 d . . .
C3 C 0.2640(2) 0.05465(16) -0.05441(18) 0.0575(5) Uani 1 1 d . . .
H3A H 0.3363 0.0711 -0.0740 0.069 Uiso 1 1 calc R . .
C4 C 0.20384(19) -0.04608(15) -0.07830(16) 0.0470(5) Uani 1 1 d . . .
C5 C 0.2549(3) -0.12683(19) -0.1394(2) 0.0702(7) Uani 1 1 d . . .
F4 F 0.2525(6) -0.2110(4) -0.1088(6) 0.132(2) Uani 0.50 1 d P . .
F5 F 0.3897(4) -0.0985(4) -0.1094(5) 0.112(2) Uani 0.50 1 d P . .
F6 F 0.2007(7) -0.1342(6) -0.2378(4) 0.160(3) Uani 0.50 1 d P . .
F4A F 0.2896(6) -0.2009(5) -0.0881(5) 0.115(2) Uani 0.50 1 d P . .
F5A F 0.3441(6) -0.0944(4) -0.1700(5) 0.125(2) Uani 0.50 1 d P . .
F6A F 0.1454(5) -0.1779(5) -0.2323(5) 0.1082(18) Uani 0.50 1 d P . .
O2 O 0.10876(12) -0.08286(9) -0.05738(10) 0.0454(3) Uani 1 1 d . . .
Cu2 Cu 0.5000 0.5000 0.5000 0.04657(9) Uani 1 2 d S . .
O3 O 0.65337(12) 0.43770(9) 0.49952(11) 0.0466(3) Uani 1 1 d . . .
C6 C 0.8079(2) 0.36566(18) 0.4434(2) 0.0611(6) Uani 1 1 d . . .
F7 F 0.9005(5) 0.3969(6) 0.5406(5) 0.130(2) Uani 0.50 1 d P . .
F8 F 0.7670(6) 0.2696(4) 0.4279(6) 0.123(3) Uani 0.50 1 d P . .
F9 F 0.8703(5) 0.3695(5) 0.3806(5) 0.0897(15) Uani 0.50 1 d P . .
F7A F 0.9157(5) 0.4223(5) 0.5210(7) 0.135(3) Uani 0.50 1 d P . .
F8A F 0.7837(6) 0.2823(4) 0.4702(6) 0.0993(17) Uani 0.50 1 d P . .
F9A F 0.8354(6) 0.3480(6) 0.3568(5) 0.127(3) Uani 0.50 1 d P . .
C7 C 0.68854(18) 0.42505(13) 0.42169(16) 0.0444(4) Uani 1 1 d . . .
C8 C 0.6340(2) 0.45561(15) 0.32559(17) 0.0537(5) Uani 1 1 d . . .
H8A H 0.6677 0.4371 0.2726 0.064 Uiso 1 1 calc R . .
C9 C 0.5301(2) 0.51336(13) 0.30325(16) 0.0476(5) Uani 1 1 d . . .
C10 C 0.4789(3) 0.54692(18) 0.19417(19) 0.0640(6) Uani 1 1 d . . .
F10 F 0.5343(7) 0.5097(5) 0.1294(5) 0.149(2) Uani 0.50 1 d P . .
F11 F 0.5014(7) 0.6433(4) 0.2048(6) 0.098(2) Uani 0.50 1 d P . .
F12 F 0.3500(6) 0.5153(5) 0.1434(5) 0.122(3) Uani 0.50 1 d P . .
F10A F 0.4904(7) 0.4860(4) 0.1181(4) 0.0937(19) Uani 0.50 1 d P . .
F11A F 0.5427(8) 0.6376(5) 0.2058(6) 0.125(3) Uani 0.50 1 d P . .
F12A F 0.3474(7) 0.5547(6) 0.1558(5) 0.122(2) Uani 0.50 1 d P . .
O4 O 0.47288(13) 0.54421(9) 0.36297(11) 0.0495(3) Uani 1 1 d . . .
O01 O 0.09690(12) -0.01575(10) 0.17998(11) 0.0509(3) Uani 1 1 d . . .
N1 N 0.22335(15) -0.02329(11) 0.23244(12) 0.0444(4) Uani 1 1 d . . .
C01 C 0.2665(2) -0.12426(13) 0.24965(16) 0.0475(5) Uani 1 1 d . . .
C02 C 0.1971(2) -0.20540(15) 0.14507(18) 0.0644(6) Uani 1 1 d . . .
H02A H 0.1007 -0.2196 0.1271 0.097 Uiso 1 1 calc R . .
H02B H 0.2348 -0.2676 0.1547 0.097 Uiso 1 1 calc R . .
H02C H 0.2114 -0.1808 0.0866 0.097 Uiso 1 1 calc R . .
C03 C 0.2242(2) -0.15242(17) 0.33741(19) 0.0664(6) Uani 1 1 d . . .
H03A H 0.1262 -0.1704 0.3080 0.100 Uiso 1 1 calc R . .
H03B H 0.2547 -0.0945 0.3984 0.100 Uiso 1 1 calc R . .
H03C H 0.2646 -0.2104 0.3615 0.100 Uiso 1 1 calc R . .
C04 C 0.4225(2) -0.09295(14) 0.28887(16) 0.0474(5) Uani 1 1 d . . .
C05 C 0.4715(2) -0.10112(16) 0.19811(18) 0.0613(6) Uani 1 1 d . . .
H05A H 0.5692 -0.0810 0.2290 0.092 Uiso 1 1 calc R . .
H05B H 0.4298 -0.0563 0.1504 0.092 Uiso 1 1 calc R . .
H05C H 0.4467 -0.1713 0.1570 0.092 Uiso 1 1 calc R . .
C06 C 0.5084(2) -0.14352(16) 0.37808(17) 0.0614(6) Uani 1 1 d . . .
H06A H 0.6036 -0.1203 0.3968 0.092 Uiso 1 1 calc R . .
H06B H 0.4870 -0.2173 0.3525 0.092 Uiso 1 1 calc R . .
H06C H 0.4891 -0.1251 0.4417 0.092 Uiso 1 1 calc R . .
N2 N 0.43976(15) 0.01875(12) 0.33432(13) 0.0448(4) Uani 1 1 d . . .
O02 O 0.55608(13) 0.07334(11) 0.39354(12) 0.0568(4) Uani 1 1 d . . .
C07 C 0.32299(17) 0.05537(13) 0.29289(15) 0.0404(4) Uani 1 1 d . . .
C08 C 0.30998(17) 0.16212(13) 0.31401(14) 0.0401(4) Uani 1 1 d . . .
C09 C 0.40862(18) 0.24548(13) 0.38121(15) 0.0428(4) Uani 1 1 d . . .
H09A H 0.4998 0.2412 0.4210 0.051 Uiso 1 1 calc R . .
N3 N 0.35835(15) 0.33229(11) 0.38245(13) 0.0455(4) Uani 1 1 d . A .
N4 N 0.22543(16) 0.30410(12) 0.31370(13) 0.0486(4) Uani 1 1 d . . .
C041 C 0.1328(8) 0.3732(6) 0.2925(5) 0.0500(18) Uani 0.50 1 d PD A 1
H04A H 0.1759 0.4383 0.3450 0.060 Uiso 0.50 1 calc PR A 1
H04B H 0.0540 0.3460 0.3045 0.060 Uiso 0.50 1 calc PR A 1
C042 C 0.0858(10) 0.3933(8) 0.1841(8) 0.150(4) Uani 0.50 1 d PD A 1
H04C H 0.0622 0.3292 0.1300 0.180 Uiso 0.50 1 calc PR A 1
H04D H 0.1566 0.4388 0.1770 0.180 Uiso 0.50 1 calc PR A 1
C043 C -0.0473(9) 0.4475(6) 0.1662(9) 0.112(3) Uani 0.50 1 d PD A 1
H04E H -0.1215 0.4188 0.0949 0.135 Uiso 0.50 1 calc PR A 1
H04V H -0.0796 0.4436 0.2235 0.135 Uiso 0.50 1 calc PR A 1
C044 C 0.0103(10) 0.5441(6) 0.1733(9) 0.164(4) Uani 0.50 1 d PD A 1
H04F H -0.0496 0.5913 0.1802 0.246 Uiso 0.50 1 calc PR A 1
H04G H 0.0257 0.5471 0.1083 0.246 Uiso 0.50 1 calc PR A 1
H04H H 0.0961 0.5628 0.2364 0.246 Uiso 0.50 1 calc PR A 1
C41 C 0.1407(11) 0.3902(8) 0.2939(9) 0.089(4) Uani 0.50 1 d PD A 2
H41A H 0.0838 0.3892 0.3348 0.107 Uiso 0.50 1 calc PR A 2
H41B H 0.2014 0.4565 0.3205 0.107 Uiso 0.50 1 calc PR A 2
C42 C 0.0534(8) 0.3785(5) 0.1769(8) 0.085(3) Uani 0.50 1 d PD A 2
H42A H -0.0229 0.3222 0.1539 0.102 Uiso 0.50 1 calc PR A 2
H42B H 0.1055 0.3630 0.1333 0.102 Uiso 0.50 1 calc PR A 2
C43 C 0.0003(10) 0.4811(7) 0.1607(10) 0.148(4) Uani 0.50 1 d PD A 2
H43A H 0.0316 0.5287 0.2311 0.178 Uiso 0.50 1 calc PR A 2
H43B H 0.0360 0.5125 0.1148 0.178 Uiso 0.50 1 calc PR A 2
C44 C -0.1351(8) 0.4630(6) 0.1137(11) 0.219(7) Uani 0.50 1 d PD A 2
H44A H -0.1685 0.5274 0.1161 0.328 Uiso 0.50 1 calc PR A 2
H44B H -0.1697 0.4211 0.1522 0.328 Uiso 0.50 1 calc PR A 2
H44C H -0.1654 0.4273 0.0386 0.328 Uiso 0.50 1 calc PR A 2
C010 C 0.19337(15) 0.20438(12) 0.27162(13) 0.0490(5) Uani 1 1 d . A .
H01A H 0.1074 0.1687 0.2221 0.059 Uiso 1 1 calc R . .
C1S C 0.91213(15) 0.94325(12) 0.44259(13) 0.0679(14) Uani 0.50 1 d PRD . .
C2S C 0.90854(15) 0.88963(12) 0.52079(13) 0.0641(13) Uani 0.50 1 d PR . .
H2SA H 0.9288 0.9260 0.5932 0.077 Uiso 0.50 1 d PR . .
C3S C 0.87554(15) 0.78340(12) 0.49414(13) 0.0860(19) Uani 0.50 1 d PR . .
H3SA H 0.8731 0.7464 0.5481 0.103 Uiso 0.50 1 d PR . .
C4S C 0.84613(15) 0.73078(12) 0.38930(13) 0.099(3) Uani 0.50 1 d PR . .
H4SA H 0.8233 0.6574 0.3709 0.119 Uiso 0.50 1 d PR . .
C5S C 0.84972(15) 0.78439(12) 0.31111(13) 0.107(3) Uani 0.50 1 d PR . .
H5SA H 0.8294 0.7480 0.2387 0.129 Uiso 0.50 1 d PR . .
C6S C 0.88273(15) 0.89063(12) 0.33775(13) 0.112(3) Uani 0.50 1 d PR . .
H6SA H 0.8852 0.9277 0.2838 0.134 Uiso 0.50 1 d PR . .
C7S C 0.95347(15) 1.06002(12) 0.47729(13) 0.0969(18) Uani 0.50 1 d PRD . .
H7SA H 0.9094 1.0868 0.5221 0.116 Uiso 0.50 1 d PR . .
H7SB H 0.9255 1.0896 0.4142 0.116 Uiso 0.50 1 d PR . .
C8S C 1.09976(15) 1.08718(12) 0.53732(13) 0.47(2) Uani 0.50 1 d PRD . .
H8SA H 1.1454 1.0455 0.5033 0.565 Uiso 0.50 1 d PR . .
H8SB H 1.1263 1.0787 0.6108 0.565 Uiso 0.50 1 d PR . .
C9S C 1.13399(15) 1.20507(12) 0.53420(13) 0.208(7) Uani 0.50 1 d PRD . .
H9SA H 1.0596 1.2263 0.4806 0.249 Uiso 0.50 1 d PR . .
H9SB H 1.2140 1.2187 0.5210 0.249 Uiso 0.50 1 d PR . .
C10S C 1.15511(15) 1.25247(12) 0.64216(13) 0.187(6) Uani 0.50 1 d PRD . .
H10A H 1.1771 1.3254 0.6525 0.281 Uiso 0.50 1 d PR . .
H10B H 1.0740 1.2357 0.6531 0.281 Uiso 0.50 1 d PR . .
H10C H 1.2283 1.2281 0.6934 0.281 Uiso 0.50 1 d PR . .

loop_
_atom_site_aniso_label
_atom_site_aniso_U_11
_atom_site_aniso_U_22
_atom_site_aniso_U_33
_atom_site_aniso_U_23
_atom_site_aniso_U_13
_atom_site_aniso_U_12
Cu1 0.03287(15) 0.03405(16) 0.04390(19) 0.00007(13) 0.01451(13) 0.00147(12)
O1 0.0449(7) 0.0420(7) 0.0478(8) 0.0000(6) 0.0191(6) -0.0010(6)
C1 0.0740(15) 0.0518(13) 0.0832(18) 0.0082(12) 0.0447(14) -0.0048(12)
F1 0.163(5) 0.113(5) 0.074(4) -0.017(3) 0.014(4) -0.085(4)
F2 0.0874(18) 0.065(2) 0.121(2) 0.0108(19) 0.084(2) -0.0091(17)
F3 0.134(4) 0.074(3) 0.100(3) 0.048(2) 0.005(3) -0.006(3)
F1A 0.214(5) 0.076(3) 0.292(6) -0.027(3) 0.228(5) -0.045(3)
F2A 0.130(4) 0.046(3) 0.303(9) 0.054(4) 0.137(5) 0.028(3)
F3A 0.140(4) 0.048(2) 0.083(3) -0.0143(19) 0.059(3) -0.033(2)
C2 0.0466(10) 0.0451(11) 0.0468(11) 0.0061(9) 0.0166(9) -0.0017(9)
C3 0.0592(12) 0.0510(12) 0.0711(14) 0.0061(10) 0.0405(11) -0.0001(10)
C4 0.0449(10) 0.0492(11) 0.0450(11) 0.0074(9) 0.0173(9) 0.0085(9)
C5 0.0785(16) 0.0587(15) 0.0828(18) 0.0042(13) 0.0475(14) 0.0094(13)
F4 0.186(4) 0.040(2) 0.253(6) 0.030(3) 0.174(4) 0.025(3)
F5 0.091(2) 0.094(3) 0.176(5) 0.002(3) 0.089(3) 0.025(2)
F6 0.211(6) 0.198(6) 0.059(3) -0.010(3) 0.035(4) 0.123(5)
F4A 0.165(4) 0.112(4) 0.106(3) 0.048(3) 0.068(3) 0.103(4)
F5A 0.183(4) 0.068(2) 0.198(6) 0.002(3) 0.170(4) 0.001(3)
F6A 0.097(3) 0.115(4) 0.086(3) -0.045(2) 0.038(2) 0.004(2)
O2 0.0420(7) 0.0417(7) 0.0492(8) 0.0065(6) 0.0169(6) 0.0039(6)
Cu2 0.05420(18) 0.04652(19) 0.0527(2) 0.01358(15) 0.03249(16) 0.02088(15)
O3 0.0490(7) 0.0427(7) 0.0520(8) 0.0033(6) 0.0261(6) 0.0136(6)
C6 0.0583(12) 0.0576(14) 0.0767(16) 0.0045(12) 0.0396(12) 0.0176(11)
F7 0.089(3) 0.207(6) 0.068(3) -0.019(3) 0.007(2) 0.098(3)
F8 0.117(3) 0.047(2) 0.240(7) 0.016(3) 0.110(4) 0.029(2)
F9 0.0757(19) 0.120(3) 0.121(3) 0.054(3) 0.075(2) 0.038(2)
F7A 0.047(2) 0.095(3) 0.206(8) -0.040(4) 0.021(3) 0.003(2)
F8A 0.098(3) 0.090(3) 0.176(4) 0.093(3) 0.091(3) 0.063(3)
F9A 0.139(4) 0.180(5) 0.101(3) 0.014(3) 0.076(3) 0.111(4)
C7 0.0462(10) 0.0316(9) 0.0575(12) -0.0014(8) 0.0283(9) 0.0026(8)
C8 0.0688(12) 0.0445(11) 0.0614(13) 0.0045(9) 0.0433(11) 0.0112(10)
C9 0.0621(11) 0.0319(9) 0.0507(12) 0.0036(8) 0.0284(10) 0.0011(8)
C10 0.0903(17) 0.0499(13) 0.0595(14) 0.0104(11) 0.0393(13) 0.0117(12)
F10 0.251(5) 0.197(5) 0.110(3) 0.095(3) 0.140(3) 0.156(4)
F11 0.181(5) 0.037(2) 0.079(3) 0.0202(18) 0.050(3) 0.026(3)
F12 0.106(4) 0.120(4) 0.084(3) 0.039(3) -0.016(3) -0.029(3)
F10A 0.170(5) 0.0551(19) 0.050(2) -0.0017(17) 0.045(3) 0.017(2)
F11A 0.179(5) 0.079(4) 0.089(4) 0.036(3) 0.032(3) -0.043(4)
F12A 0.113(4) 0.203(7) 0.096(3) 0.084(4) 0.059(3) 0.084(4)
O4 0.0618(8) 0.0416(7) 0.0541(8) 0.0112(6) 0.0316(7) 0.0146(6)
O01 0.0421(7) 0.0464(8) 0.0536(8) 0.0022(6) 0.0123(6) 0.0042(6)
N1 0.0459(8) 0.0364(8) 0.0473(9) 0.0043(7) 0.0173(7) 0.0058(7)
C01 0.0585(11) 0.0316(9) 0.0501(12) 0.0080(8) 0.0201(9) 0.0074(8)
C02 0.0773(15) 0.0384(11) 0.0614(14) 0.0012(10) 0.0154(12) 0.0077(10)
C03 0.0701(14) 0.0595(14) 0.0719(16) 0.0179(12) 0.0323(12) 0.0005(11)
C04 0.0615(11) 0.0363(10) 0.0487(11) 0.0112(8) 0.0245(9) 0.0148(9)
C05 0.0828(14) 0.0509(12) 0.0631(14) 0.0138(10) 0.0409(12) 0.0201(11)
C06 0.0754(14) 0.0544(12) 0.0597(14) 0.0219(10) 0.0254(11) 0.0280(11)
N2 0.0459(8) 0.0401(8) 0.0451(9) 0.0058(7) 0.0161(7) 0.0081(7)
O02 0.0443(7) 0.0503(8) 0.0640(9) 0.0055(7) 0.0126(7) 0.0066(6)
C07 0.0419(9) 0.0357(9) 0.0401(10) 0.0040(8) 0.0149(8) 0.0056(8)
C08 0.0431(9) 0.0356(9) 0.0404(10) 0.0045(7) 0.0168(8) 0.0074(8)
C09 0.0441(9) 0.0356(9) 0.0464(11) 0.0094(8) 0.0159(8) 0.0062(8)
N3 0.0484(8) 0.0354(8) 0.0470(9) 0.0062(7) 0.0146(7) 0.0059(7)
N4 0.0505(9) 0.0400(9) 0.0474(9) -0.0001(7) 0.0139(7) 0.0143(7)
C041 0.061(4) 0.041(3) 0.039(3) -0.005(2) 0.013(3) 0.018(3)
C042 0.175(7) 0.226(8) 0.131(7) 0.129(6) 0.084(5) 0.166(6)
C043 0.099(5) 0.089(5) 0.156(7) 0.084(5) 0.036(5) 0.022(4)
C044 0.169(8) 0.101(6) 0.238(11) 0.070(7) 0.075(7) 0.075(6)
C41 0.065(5) 0.040(4) 0.136(8) -0.007(4) 0.019(5) 0.028(3)
C42 0.066(4) 0.048(3) 0.105(6) -0.005(4) 0.004(4) 0.016(3)
C43 0.184(9) 0.118(7) 0.225(10) 0.119(7) 0.116(8) 0.123(7)
C44 0.105(6) 0.106(6) 0.387(18) 0.070(8) 0.022(8) 0.061(5)
C010 0.0461(10) 0.0435(11) 0.0471(11) -0.0049(9) 0.0138(9) 0.0076(8)
C1S 0.050(3) 0.092(4) 0.067(3) 0.030(3) 0.025(2) 0.010(2)
C2S 0.075(3) 0.066(3) 0.064(3) 0.016(2) 0.038(3) 0.024(3)
C3S 0.091(4) 0.119(5) 0.089(4) 0.072(4) 0.055(3) 0.045(4)
C4S 0.060(4) 0.079(4) 0.141(6) 0.052(4) 0.012(4) 0.010(3)
C5S 0.087(4) 0.086(4) 0.124(6) -0.003(4) 0.029(4) 0.004(4)
C6S 0.098(4) 0.191(8) 0.073(4) 0.066(4) 0.043(3) 0.050(5)
C7S 0.087(4) 0.107(5) 0.106(5) 0.026(4) 0.046(3) 0.026(3)
C8S 0.105(9) 0.099(7) 1.07(6) 0.198(19) 0.070(18) 0.011(6)
C9S 0.135(7) 0.48(2) 0.084(5) 0.134(9) 0.074(5) 0.166(10)
C10S 0.113(8) 0.260(15) 0.231(13) 0.114(13) 0.086(8) 0.061(9)

loop_
_atom_type_symbol
_atom_type_description
_atom_type_scat_dispersion_real
_atom_type_scat_dispersion_imag
_atom_type_scat_source
C C 0.0033 0.0016 'International Tables Vol C Tables 4.2.6.8 and 6.1.1.4'
H H 0.0000 0.0000 'International Tables Vol C Tables 4.2.6.8 and 6.1.1.4'
N N 0.0061 0.0033 'International Tables Vol C Tables 4.2.6.8 and 6.1.1.4'
O O 0.0106 0.0060 'International Tables Vol C Tables 4.2.6.8 and 6.1.1.4'
F F 0.0171 0.0103 'International Tables Vol C Tables 4.2.6.8 and 6.1.1.4'
Cu Cu 0.3201 1.2651 'International Tables Vol C Tables 4.2.6.8 and 6.1.1.4'

loop_
_geom_angle_atom_site_label_1
_geom_angle_atom_site_label_2
_geom_angle_atom_site_label_3
_geom_angle
_geom_angle_site_symmetry_1
_geom_angle_site_symmetry_3
O1 Cu1 O1 180.0 . 2
O1 Cu1 O2 90.90(5) . .
O1 Cu1 O2 89.10(5) 2 .
O1 Cu1 O2 89.10(5) . 2
O1 Cu1 O2 90.91(5) 2 2
O2 Cu1 O2 180.0 . 2
O1 Cu1 O01 92.91(5) . .
O1 Cu1 O01 87.09(5) 2 .
O2 Cu1 O01 98.81(5) . .
O2 Cu1 O01 81.19(5) 2 .
O1 Cu1 O01 87.09(5) . 2
O1 Cu1 O01 92.91(5) 2 2
O2 Cu1 O01 81.19(5) . 2
O2 Cu1 O01 98.81(5) 2 2
O01 Cu1 O01 180.0 . 2
C2 O1 Cu1 125.42(12) . .
F1A C1 F2A 108.4(6) . .
F1A C1 F1 98.7(6) . .
F2A C1 F1 112.1(6) . .
F1A C1 F3A 112.8(5) . .
F2A C1 F3A 93.0(5) . .
F1 C1 F3A 20.4(6) . .
F1A C1 F3 100.1(6) . .
F2A C1 F3 10.8(6) . .
F1 C1 F3 121.1(5) . .
F3A C1 F3 102.8(5) . .
F1A C1 F2 3.9(6) . .
F2A C1 F2 111.6(4) . .
F1 C1 F2 99.3(5) . .
F3A C1 F2 114.3(4) . .
F3 C1 F2 103.0(4) . .
F1A C1 C2 115.9(4) . .
F2A C1 C2 111.5(3) . .
F1 C1 C2 109.5(4) . .
F3A C1 C2 112.8(4) . .
F3 C1 C2 110.8(3) . .
F2 C1 C2 112.2(3) . .
O1 C2 C3 127.98(18) . .
O1 C2 C1 113.11(18) . .
C3 C2 C1 118.91(19) . .
C4 C3 C2 122.15(19) . .
O2 C4 C3 128.22(18) . .
O2 C4 C5 113.42(18) . .
C3 C4 C5 118.36(19) . .
F6 C5 F5A 72.1(4) . .
F6 C5 F4 114.8(5) . .
F5A C5 F4 122.3(5) . .
F6 C5 F4A 127.1(5) . .
F5A C5 F4A 111.4(5) . .
F4 C5 F4A 17.2(5) . .
F6 C5 F5 106.7(5) . .
F5A C5 F5 35.3(4) . .
F4 C5 F5 100.9(4) . .
F4A C5 F5 85.1(4) . .
F6 C5 F6A 36.7(5) . .
F5A C5 F6A 106.1(4) . .
F4 C5 F6A 85.3(4) . .
F4A C5 F6A 101.6(4) . .
F5 C5 F6A 136.7(4) . .
F6 C5 C4 111.8(3) . .
F5A C5 C4 116.9(3) . .
F4 C5 C4 112.4(4) . .
F4A C5 C4 112.0(4) . .
F5 C5 C4 109.4(3) . .
F6A C5 C4 107.4(3) . .
F5A F5 C5 66.0(6) . .
F6A F6 C5 81.8(8) . .
F6A F6 F5A 132.0(10) . .
C5 F6 F5A 55.2(3) . .
F5 F5A C5 78.7(7) . .
F5 F5A F6 130.2(8) . .
C5 F5A F6 52.8(3) . .
F6 F6A C5 61.5(6) . .
C4 O2 Cu1 124.33(12) . .
O3 Cu2 O3 180.0 2_666 .
O3 Cu2 O4 87.91(5) 2_666 .
O3 Cu2 O4 92.09(5) . .
O3 Cu2 O4 92.09(5) 2_666 2_666
O3 Cu2 O4 87.91(5) . 2_666
O4 Cu2 O4 180.0 . 2_666
C7 O3 Cu2 124.76(12) . .
F8A C6 F8 23.9(5) . .
F8A C6 F9 120.0(5) . .
F8 C6 F9 102.9(5) . .
F8A C6 F7 87.4(5) . .
F8 C6 F7 108.7(5) . .
F9 C6 F7 105.2(4) . .
F8A C6 F7A 109.2(5) . .
F8 C6 F7A 128.2(5) . .
F9 C6 F7A 87.4(5) . .
F7 C6 F7A 23.1(6) . .
F8A C6 F9A 110.3(5) . .
F8 C6 F9A 89.3(5) . .
F9 C6 F9A 19.0(4) . .
F7 C6 F9A 122.9(4) . .
F7A C6 F9A 106.4(5) . .
F8A C6 C7 111.8(3) . .
F8 C6 C7 111.0(3) . .
F9 C6 C7 115.9(3) . .
F7 C6 C7 112.4(3) . .
F7A C6 C7 109.1(4) . .
F9A C6 C7 109.9(3) . .
F7A F7 C6 79.7(12) . .
F7A F7 F8A 122.9(13) . .
C6 F7 F8A 45.8(3) . .
F8A F8 C6 76.8(11) . .
F7 F7A C6 77.3(10) . .
F8 F8A C6 79.4(12) . .
F8 F8A F7 121.2(15) . .
C6 F8A F7 46.8(3) . .
O3 C7 C8 128.30(17) . .
O3 C7 C6 112.01(18) . .
C8 C7 C6 119.69(18) . .
C7 C8 C9 122.29(18) . .
O4 C9 C8 127.75(19) . .
O4 C9 C10 113.95(18) . .
C8 C9 C10 118.29(19) . .
F11 C10 F10A 121.8(5) . .
F11 C10 F12 108.3(5) . .
F10A C10 F12 86.5(4) . .
F11 C10 F11A 20.5(7) . .
F10A C10 F11A 109.2(5) . .
F12 C10 F11A 126.3(5) . .
F11 C10 F10 105.5(5) . .
F10A C10 F10 22.3(5) . .
F12 C10 F10 106.9(5) . .
F11A C10 F10 89.4(5) . .
F11 C10 F12A 86.0(5) . .
F10A C10 F12A 104.6(4) . .
F12 C10 F12A 23.4(5) . .
F11A C10 F12A 105.4(5) . .
F10 C10 F12A 121.3(4) . .
F11 C10 C9 112.9(4) . .
F10A C10 C9 113.9(3) . .
F12 C10 C9 109.3(4) . .
F11A C10 C9 109.7(4) . .
F10 C10 C9 113.6(3) . .
F12A C10 C9 113.5(3) . .
F10A F10 C10 74.0(13) . .
C10 F11 F12A 48.6(3) . .
F12A F12 C10 83.4(12) . .
F12A F12 F10A 118.6(15) . .
C10 F12 F10A 46.3(3) . .
F10 F10A C10 83.6(12) . .
F10 F10A F12 126.3(14) . .
C10 F10A F12 47.2(3) . .
F12 F12A C10 73.2(12) . .
F12 F12A F11 116.5(14) . .
C10 F12A F11 45.4(3) . .
C9 O4 Cu2 123.53(12) . .
N1 O01 Cu1 124.94(11) . .
O01 N1 C07 125.04(15) . .
O01 N1 C01 121.94(14) . .
C07 N1 C01 111.90(14) . .
N1 C01 C02 110.48(15) . .
N1 C01 C03 106.11(16) . .
C02 C01 C03 110.42(18) . .
N1 C01 C04 99.80(14) . .
C02 C01 C04 115.47(17) . .
C03 C01 C04 113.64(17) . .
N2 C04 C05 106.31(16) . .
N2 C04 C06 109.06(16) . .
C05 C04 C06 110.57(17) . .
N2 C04 C01 100.41(14) . .
C05 C04 C01 114.44(17) . .
C06 C04 C01 115.07(17) . .
O02 N2 C07 125.23(15) . .
O02 N2 C04 122.28(15) . .
C07 N2 C04 111.85(15) . .
N1 C07 N2 108.52(15) . .
N1 C07 C08 126.64(15) . .
N2 C07 C08 124.82(16) . .
C09 C08 C010 104.02(15) . .
C09 C08 C07 128.70(16) . .
C010 C08 C07 127.28(16) . .
N3 C09 C08 111.81(16) . .
C09 N3 N4 104.63(14) . .
C010 N4 N3 111.93(13) . .
C010 N4 C041 124.6(3) . .
N3 N4 C041 123.5(3) . .
C010 N4 C41 131.2(4) . .
N3 N4 C41 116.8(4) . .
C041 N4 C41 7.5(7) . .
N4 C041 C042 115.0(7) . .
C041 C042 C043 106.6(8) . .
C044 C043 C042 97.8(8) . .
C42 C41 N4 111.5(7) . .
C41 C42 C43 107.9(8) . .
C44 C43 C42 109.5(9) . .
N4 C010 C08 107.61(14) . .
C8S C1S C6S 103.7(3) 2_776 .
C8S C1S C2S 17.6(3) 2_776 .
C6S C1S C2S 120.0 . .
C8S C1S C7S 78.7(3) 2_776 2_776
C6S C1S C7S 114.85(12) . 2_776
C2S C1S C7S 67.03(13) . 2_776
C8S C1S C7S 133.9(3) 2_776 .
C6S C1S C7S 122.1 . .
C2S C1S C7S 117.8 . .
C7S C1S C7S 85.79(12) 2_776 .
C8S C2S C9S 92.3(2) 2_776 2_776
C8S C2S C3S 109.7(2) 2_776 .
C9S C2S C3S 17.54(14) 2_776 .
C8S C2S C1S 11.1(2) 2_776 .
C9S C2S C1S 102.86(14) 2_776 .
C3S C2S C1S 120.0 . .
C8S C2S C7S 65.9(2) 2_776 2_776
C9S C2S C7S 114.0(2) 2_776 2_776
C3S C2S C7S 118.01(11) . 2_776
C1S C2S C7S 58.53(11) . 2_776
C9S C3S C2S 70.0(4) 2_776 .
C9S C3S C4S 51.5(4) 2_776 .
C2S C3S C4S 120.0 . .
C9S C3S C10S 38.1(3) 2_776 2_776
C2S C3S C10S 106.03(10) . 2_776
C4S C3S C10S 13.98(10) . 2_776
C9S C3S C8S 44.4(4) 2_776 2_776
C2S C3S C8S 26.03(10) . 2_776
C4S C3S C8S 94.04(10) . 2_776
C10S C3S C8S 80.06(13) 2_776 2_776
C10S C4S C9S 109.3(4) 2_776 2_776
C10S C4S C5S 5.3(3) 2_776 .
C9S C4S C5S 104.34(16) 2_776 .
C10S C4S C3S 125.1(3) 2_776 .
C9S C4S C3S 16.21(15) 2_776 .
C5S C4S C3S 120.0 . .
C10S C5S C4S 3.1(2) 2_776 .
C10S C5S C6S 122.9(2) 2_776 .
C4S C5S C6S 120.0 . .
C10S C5S C9S 37.01(14) 2_776 2_776
C4S C5S C9S 34.13(9) . 2_776
C6S C5S C9S 85.96(9) . 2_776
C1S C6S C5S 120.0 . .
C1S C6S C8S 19.62(11) . 2_776
C5S C6S C8S 100.51(11) . 2_776
C1S C6S C10S 98.41(9) . 2_776
C5S C6S C10S 21.58(9) . 2_776
C8S C6S C10S 78.93(13) 2_776 2_776
C8S C7S C1S 22.11(13) . 2_776
C8S C7S C1S 109.9 . .
C1S C7S C1S 94.21(12) 2_776 .
C8S C7S C2S 33.26(11) . 2_776
C1S C7S C2S 54.45(11) 2_776 2_776
C1S C7S C2S 118.71(11) . 2_776
C8S C7S C8S 108.60(8) . 2_776
C1S C7S C8S 90.10(15) 2_776 2_776
C1S C7S C8S 11.83(9) . 2_776
C2S C7S C8S 124.31(17) 2_776 2_776
C8S C7S C7S 65.95(9) . 2_776
C1S C7S C7S 48.66(9) 2_776 2_776
C1S C7S C7S 45.55(9) . 2_776
C2S C7S C7S 86.88(13) 2_776 2_776
C8S C7S C7S 42.64(6) 2_776 2_776
C1S C8S C2S 151.3(5) 2_776 2_776
C1S C8S C7S 79.1(3) 2_776 .
C2S C8S C7S 80.8(2) 2_776 .
C1S C8S C9S 151.5(3) 2_776 .
C2S C8S C9S 54.6(2) 2_776 .
C7S C8S C9S 104.6 . .
C1S C8S C6S 56.7(3) 2_776 2_776
C2S C8S C6S 149.0(3) 2_776 2_776
C7S C8S C6S 102.63(11) . 2_776
C9S C8S C6S 95.32(11) . 2_776
C1S C8S C3S 160.1(4) 2_776 2_776
C2S C8S C3S 44.26(15) 2_776 2_776
C7S C8S C3S 98.72(9) . 2_776
C9S C8S C3S 10.55(9) . 2_776
C6S C8S C3S 105.33(16) 2_776 2_776
C1S C8S C7S 34.3(2) 2_776 2_776
C2S C8S C7S 118.9(3) 2_776 2_776
C7S C8S C7S 71.40(9) . 2_776
C9S C8S C7S 173.33(9) . 2_776
C6S C8S C7S 90.80(15) 2_776 2_776
C3S C8S C7S 162.80(18) 2_776 2_776
C3S C9S C4S 112.2(5) 2_776 2_776
C3S C9S C2S 92.4(4) 2_776 2_776
C4S C9S C2S 151.5(3) 2_776 2_776
C3S C9S C10S 131.5(4) 2_776 .
C4S C9S C10S 19.77(16) 2_776 .
C2S C9S C10S 132.47(14) 2_776 .
C3S C9S C8S 125.1(4) 2_776 .
C4S C9S C8S 119.64(16) 2_776 .
C2S C9S C8S 33.02(14) 2_776 .
C10S C9S C8S 100.0 . .
C3S C9S C5S 151.5(5) 2_776 2_776
C4S C9S C5S 41.53(11) 2_776 2_776
C2S C9S C5S 110.9(2) 2_776 2_776
C10S C9S C5S 21.78(9) . 2_776
C8S C9S C5S 78.22(9) . 2_776
C4S C10S C5S 171.6(6) 2_776 2_776
C4S C10S C9S 51.0(3) 2_776 .
C5S C10S C9S 121.2(2) 2_776 .
C4S C10S C3S 41.0(3) 2_776 2_776
C5S C10S C3S 131.0(3) 2_776 2_776
C9S C10S C3S 10.42(10) . 2_776
C4S C10S C6S 136.5(4) 2_776 2_776
C5S C10S C6S 35.47(14) 2_776 2_776
C9S C10S C6S 85.76(9) . 2_776
C3S C10S C6S 95.55(14) 2_776 2_776

loop_
_geom_bond_atom_site_label_1
_geom_bond_atom_site_label_2
_geom_bond_distance
_geom_bond_site_symmetry_2
Cu1 O1 1.9583(12) .
Cu1 O1 1.9583(12) 2
Cu1 O2 1.9819(13) .
Cu1 O2 1.9819(13) 2
Cu1 O01 2.3248(13) .
Cu1 O01 2.3248(13) 2
O1 C2 1.250(2) .
C1 F1A 1.132(7) .
C1 F2A 1.246(6) .
C1 F1 1.277(7) .
C1 F3A 1.320(7) .
C1 F3 1.348(6) .
C1 F2 1.449(6) .
C1 C2 1.534(3) .
C2 C3 1.377(3) .
C3 C4 1.375(3) .
C4 O2 1.252(2) .
C4 C5 1.536(3) .
C5 F6 1.224(6) .
C5 F5A 1.262(6) .
C5 F4 1.267(6) .
C5 F4A 1.308(6) .
C5 F5 1.355(5) .
C5 F6A 1.378(5) .
F5 F5A 0.799(8) .
F6 F6A 0.832(10) .
F6 F5A 1.462(8) .
Cu2 O3 1.9340(12) 2_666
Cu2 O3 1.9340(12) .
Cu2 O4 1.9756(13) .
Cu2 O4 1.9756(13) 2_666
O3 C7 1.254(2) .
C6 F8A 1.267(6) .
C6 F8 1.279(6) .
C6 F9 1.286(6) .
C6 F7 1.289(5) .
C6 F7A 1.300(6) .
C6 F9A 1.319(7) .
C6 C7 1.541(3) .
F7 F7A 0.518(14) .
F7 F8A 1.765(8) .
F8 F8A 0.526(12) .
C7 C8 1.364(3) .
C8 C9 1.393(3) .
C9 O4 1.246(2) .
C9 C10 1.534(3) .
C10 F11 1.269(6) .
C10 F10A 1.269(6) .
C10 F12 1.289(6) .
C10 F11A 1.297(7) .
C10 F10 1.312(7) .
C10 F12A 1.338(7) .
F10 F10A 0.501(11) .
F11 F12A 1.779(10) .
F12 F12A 0.535(11) .
F12 F10A 1.753(10) .
O01 N1 1.3031(18) .
N1 C07 1.336(2) .
N1 C01 1.500(2) .
C01 C02 1.520(3) .
C01 C03 1.526(3) .
C01 C04 1.557(3) .
C04 N2 1.493(2) .
C04 C05 1.519(3) .
C04 C06 1.524(3) .
N2 O02 1.2781(19) .
N2 C07 1.350(2) .
C07 C08 1.447(2) .
C08 C09 1.389(2) .
C08 C010 1.391(2) .
C09 N3 1.333(2) .
N3 N4 1.358(2) .
N4 C010 1.325(2) .
N4 C041 1.412(9) .
N4 C41 1.537(10) .
C041 C042 1.447(10) .
C042 C043 1.631(11) .
C043 C044 1.358(10) .
C41 C42 1.482(11) .
C42 C43 1.557(9) .
C43 C44 1.337(11) .
C1S C8S 0.558(3) 2_776
C1S C6S 1.3900 .
C1S C2S 1.3901 .
C1S C7S 1.457(3) 2_776
C1S C7S 1.5327 .
C2S C8S 0.874(3) 2_776
C2S C9S 1.308(3) 2_776
C2S C3S 1.3899 .
C2S C7S 1.573(3) 2_776
C3S C9S 0.419(3) 2_776
C3S C4S 1.3900 .
C3S C10S 1.736(3) 2_776
C3S C8S 1.875(3) 2_776
C4S C10S 0.512(3) 2_776
C4S C9S 1.176(3) 2_776
C4S C5S 1.3899 .
C5S C10S 0.881(3) 2_776
C5S C6S 1.3900 .
C5S C9S 2.031(3) 2_776
C6S C8S 1.616(3) 2_776
C6S C10S 2.010(3) 2_776
C7S C8S 1.4552 .
C7S C1S 1.457(3) 2_776
C7S C2S 1.573(3) 2_776
C7S C8S 1.962(3) 2_776
C7S C7S 2.036(3) 2_776
C8S C1S 0.558(3) 2_776
C8S C2S 0.874(3) 2_776
C8S C9S 1.6023 .
C8S C6S 1.616(3) 2_776
C8S C3S 1.875(3) 2_776
C8S C7S 1.962(3) 2_776
C9S C3S 0.419(3) 2_776
C9S C4S 1.176(3) 2_776
C9S C2S 1.308(3) 2_776
C9S C10S 1.4292 .
C9S C5S 2.031(3) 2_776
C10S C4S 0.512(3) 2_776
C10S C5S 0.881(3) 2_776
C10S C3S 1.736(3) 2_776
C10S C6S 2.010(3) 2_776
